data_7063110
loop_
_publ_author_name
'Muley, Arabinda'
'Karumban, Kalai Selvan'
'Kumbhakar, Sadananda'
'Mathur, Shobhit'
'Roy, Indrajit'
'Verma, Anushka'
'Kumawat, Manoj Kumar'
'Maji, Somnath'

_publ_section_title
;
 Tailored design, synthesis, and catalytic aspects of mononuclear
 cis-dichloro copper(ii) complexes with simple DPA-derived tridentate
 ligands and their biomimicking activities
;
_journal_issue 17
_journal_name_full 'New Journal of Chemistry'
_journal_page_first 7739
_journal_page_last 7753
_journal_paper_doi 10.1039/D3NJ05740B
_journal_volume 48
_journal_year 2024
_chemical_formula_moiety 'C21 H23 Cl2 Cu N3'
_chemical_formula_sum 'C21 H23 Cl2 Cu N3'
_chemical_formula_weight 451.86
_space_group_crystal_system triclinic
_space_group_IT_number 2
_space_group_name_Hall '-P 1'
_space_group_name_H-M_alt 'P -1'
_atom_sites_solution_hydrogens geom
_atom_sites_solution_primary dual
_audit_creation_date 2022-04-29
_audit_creation_method
;
Olex2 1.5
(compiled 2022.04.07 svn.rca3783a0 for OlexSys, GUI svn.r6498)
;
_audit_update_record
;
2023-06-25 deposited with the CCDC.	2024-03-25 downloaded from the CCDC.
;
_cell_angle_alpha 88.4750(10)
_cell_angle_beta 74.9340(10)
_cell_angle_gamma 86.286(2)
_cell_formula_units_Z 4
_cell_length_a 11.1503(5)
_cell_length_b 12.4275(5)
_cell_length_c 15.4297(6)
_cell_measurement_reflns_used 9908
_cell_measurement_temperature 273.15
_cell_measurement_theta_max 26.88
_cell_measurement_theta_min 2.53
_cell_volume 2060.16(15)
_computing_cell_refinement 'SAINT V8.40A (Bruker, 2019)'
_computing_data_reduction 'SAINT V8.40A (Bruker, 2019)'
_computing_molecular_graphics 'Olex2 1.5 (Dolomanov et al., 2009)'
_computing_publication_material 'Olex2 1.5 (Dolomanov et al., 2009)'
_computing_structure_refinement 'SHELXL 2018/3 (Sheldrick, 2015)'
_computing_structure_solution 'SHELXT 2018/2 (Sheldrick, 2018)'
_diffrn_ambient_temperature 273.15
_diffrn_measured_fraction_theta_full 0.999
_diffrn_measured_fraction_theta_max 0.997
_diffrn_measurement_device_type 'Bruker APEX-II CCD'
_diffrn_measurement_method '\f and \w scans'
_diffrn_radiation_type MoK\a
_diffrn_radiation_wavelength 0.71073
_diffrn_reflns_av_R_equivalents 0.0458
_diffrn_reflns_av_unetI/netI 0.0307
_diffrn_reflns_Laue_measured_fraction_full 0.999
_diffrn_reflns_Laue_measured_fraction_max 0.997
_diffrn_reflns_limit_h_max 14
_diffrn_reflns_limit_h_min -14
_diffrn_reflns_limit_k_max 15
_diffrn_reflns_limit_k_min -15
_diffrn_reflns_limit_l_max 19
_diffrn_reflns_limit_l_min -18
_diffrn_reflns_number 55734
_diffrn_reflns_point_group_measured_fraction_full 0.999
_diffrn_reflns_point_group_measured_fraction_max 0.997
_diffrn_reflns_theta_full 25.242
_diffrn_reflns_theta_max 27.121
_diffrn_reflns_theta_min 2.029
_diffrn_source_current 1.4
_diffrn_source_power 0.07
_diffrn_source_voltage 50.0
_diffrn_standards_number 0
_exptl_absorpt_coefficient_mu 1.330
_exptl_absorpt_correction_T_max 0.7455
_exptl_absorpt_correction_T_min 0.6891
_exptl_absorpt_correction_type multi-scan
_exptl_absorpt_process_details
;
SADABS-2016/2 (Bruker,2016/2) was used for absorption correction.
wR2(int) was 0.1154 before and 0.0518 after correction.
The Ratio of minimum to maximum transmission is 0.9243.
The \l/2 correction factor is Not present.
;
_exptl_crystal_colour 'clear greenish green'
_exptl_crystal_colour_lustre clear
_exptl_crystal_colour_modifier greenish
_exptl_crystal_colour_primary green
_exptl_crystal_density_diffrn 1.457
_exptl_crystal_description block
_exptl_crystal_F_000 932
_exptl_crystal_preparation 298
_exptl_crystal_recrystallization_method 298
_exptl_crystal_size_max 0.06
_exptl_crystal_size_mid 0.05
_exptl_crystal_size_min 0.04
_refine_diff_density_max 0.293
_refine_diff_density_min -0.373
_refine_diff_density_rms 0.048
_refine_ls_extinction_method none
_refine_ls_goodness_of_fit_ref 1.028
_refine_ls_hydrogen_treatment constr
_refine_ls_matrix_type full
_refine_ls_number_parameters 493
_refine_ls_number_reflns 9081
_refine_ls_number_restraints 0
_refine_ls_restrained_S_all 1.028
_refine_ls_R_factor_all 0.0490
_refine_ls_R_factor_gt 0.0319
_refine_ls_shift/su_max 0.002
_refine_ls_shift/su_mean 0.000
_refine_ls_structure_factor_coef Fsqd
_refine_ls_weighting_details 'w=1/[\s^2^(Fo^2^)+(0.0344P)^2^+0.7473P] where P=(Fo^2^+2Fc^2^)/3'
_refine_ls_weighting_scheme calc
_refine_ls_wR_factor_gt 0.0736
_refine_ls_wR_factor_ref 0.0804
_reflns_Friedel_coverage 0.000
_reflns_number_gt 7117
_reflns_number_total 9081
_reflns_threshold_expression 'I > 2\s(I)'
_cod_data_source_file d3nj05740b2.cif
_cod_data_source_block mo_c21h23n3cucl2_1_0m
_cod_depositor_comments 'Adding full bibliography for 7063109--7063110.cif.'
_cod_database_code 7063110
_shelx_shelxl_version_number 2018/3
_shelx_space_group_comment
;
The symmetry employed for this shelxl refinement is uniquely defined
by the following loop, which should always be used as a source of
symmetry information in preference to the above space-group names.
They are only intended as comments.
;
_shelx_estimated_absorpt_t_max 0.949
_shelx_estimated_absorpt_t_min 0.924
_olex2_refinement_description
;
1. Fixed Uiso
 At 1.2 times of:
  All C(H) groups, All C(H,H) groups
 At 1.5 times of:
  All C(H,H,H) groups
2.a Secondary CH2 refined with riding coordinates:
 C37(H37A,H37B), C6(H6A,H6B), C27(H27A,H27B), C16(H16A,H16B)
2.b Aromatic/amide H refined with riding coordinates:
 C34(H34), C31(H31), C4(H4), C1(H1), C23(H23), C25(H25), C13(H13), C22(H22),
 C24(H24), C3(H3), C2(H2), C18(H18), C10(H10), C42(H42), C21(H21), C39(H39),
 C20(H20), C41(H41), C19(H19), C40(H40)
2.c Idealised Me refined as rotating group:
 C36(H36A,H36B,H36C), C30(H30A,H30B,H30C), C15(H15A,H15B,H15C), C33(H33A,H33B,
 H33C), C9(H9A,H9B,H9C), C12(H12A,H12B,H12C)
;
_olex2_submission_special_instructions 'No special instructions were received'

loop_
_space_group_symop_operation_xyz
'x, y, z'
'-x, -y, -z'

loop_
_atom_site_label
_atom_site_type_symbol
_atom_site_fract_x
_atom_site_fract_y
_atom_site_fract_z
_atom_site_U_iso_or_equiv
_atom_site_adp_type
_atom_site_occupancy
_atom_site_site_symmetry_order
_atom_site_calc_flag
_atom_site_refinement_flags_posn
_atom_site_refinement_flags_adp
_atom_site_refinement_flags_occupancy
_atom_site_disorder_assembly
_atom_site_disorder_group
Cu1 Cu 0.74147(2) 0.74391(2) 0.57036(2) 0.03863(8) Uani 1 1 d . . . . .
Cu2 Cu 0.40614(2) 0.26897(2) 0.83755(2) 0.03828(8) Uani 1 1 d . . . . .
Cl3 Cl 0.34547(6) 0.13631(4) 0.76060(4) 0.04768(14) Uani 1 1 d . . . . .
Cl4 Cl 0.50990(6) 0.25450(5) 0.94691(4) 0.04945(14) Uani 1 1 d . . . . .
Cl1 Cl 0.55045(5) 0.66986(5) 0.56809(4) 0.04930(14) Uani 1 1 d . . . . .
Cl2 Cl 0.89929(7) 0.68617(6) 0.45015(4) 0.06738(19) Uani 1 1 d . . . . .
N5 N 0.32199(15) 0.43421(13) 0.76709(10) 0.0318(4) Uani 1 1 d . . . . .
N1 N 0.70213(15) 0.88602(14) 0.51885(11) 0.0359(4) Uani 1 1 d . . . . .
N2 N 0.67373(15) 0.84317(13) 0.70155(10) 0.0334(4) Uani 1 1 d . . . . .
N4 N 0.54938(16) 0.29703(14) 0.73816(11) 0.0365(4) Uani 1 1 d . . . . .
N3 N 0.78109(16) 0.63762(14) 0.65996(12) 0.0402(4) Uani 1 1 d . . . . .
N6 N 0.23884(16) 0.29081(14) 0.91864(11) 0.0390(4) Uani 1 1 d . . . . .
C28 C 0.30290(17) 0.54910(15) 0.78821(12) 0.0309(4) Uani 1 1 d . . . . .
C5 C 0.63102(18) 0.95681(16) 0.57842(13) 0.0336(4) Uani 1 1 d . . . . .
C37 C 0.19972(19) 0.38501(17) 0.78788(14) 0.0376(5) Uani 1 1 d . . . . .
H37A H 0.206062 0.322105 0.750694 0.045 Uiso 1 1 calc R U . . .
H37B H 0.138173 0.436336 0.773591 0.045 Uiso 1 1 calc R U . . .
C35 C 0.33916(18) 0.58746(16) 0.86131(13) 0.0334(4) Uani 1 1 d . . . . .
C34 C 0.31415(19) 0.69639(17) 0.88416(14) 0.0380(5) Uani 1 1 d . . . . .
H34 H 0.339274 0.721628 0.932469 0.046 Uiso 1 1 calc R U . . .
C26 C 0.53194(19) 0.36293(16) 0.67155(13) 0.0343(4) Uani 1 1 d . . . . .
C7 C 0.74775(19) 0.90867(16) 0.74443(13) 0.0350(4) Uani 1 1 d . . . . .
C6 C 0.57833(18) 0.91286(17) 0.67127(13) 0.0367(5) Uani 1 1 d . . . . .
H6A H 0.549492 0.972139 0.712627 0.044 Uiso 1 1 calc R U . . .
H6B H 0.507591 0.871220 0.671560 0.044 Uiso 1 1 calc R U . . .
C29 C 0.24395(18) 0.62098(17) 0.73792(13) 0.0347(4) Uani 1 1 d . . . . .
C27 C 0.4036(2) 0.41325(18) 0.67529(13) 0.0389(5) Uani 1 1 d . . . . .
H27A H 0.412665 0.481022 0.642254 0.047 Uiso 1 1 calc R U . . .
H27B H 0.362185 0.366142 0.644763 0.047 Uiso 1 1 calc R U . . .
C14 C 0.6900(2) 0.96129(17) 0.82612(14) 0.0395(5) Uani 1 1 d . . . . .
C31 C 0.2208(2) 0.72814(17) 0.76432(14) 0.0397(5) Uani 1 1 d . . . . .
H31 H 0.181495 0.775410 0.731230 0.048 Uiso 1 1 calc R U . . .
C38 C 0.15741(19) 0.35217(16) 0.88551(14) 0.0377(5) Uani 1 1 d . . . . .
C4 C 0.6033(2) 1.06108(17) 0.55424(15) 0.0403(5) Uani 1 1 d . . . . .
H4 H 0.555901 1.109020 0.596794 0.048 Uiso 1 1 calc R U . . .
C32 C 0.2534(2) 0.76764(16) 0.83728(14) 0.0399(5) Uani 1 1 d . . . . .
C8 C 0.8737(2) 0.92209(18) 0.70327(15) 0.0436(5) Uani 1 1 d . . . . .
C1 C 0.7421(2) 0.91793(19) 0.43307(14) 0.0430(5) Uani 1 1 d . . . . .
H1 H 0.789808 0.869280 0.391280 0.052 Uiso 1 1 calc R U . . .
C17 C 0.7137(2) 0.65516(17) 0.74465(15) 0.0396(5) Uani 1 1 d . . . . .
C16 C 0.6223(2) 0.75042(17) 0.75930(14) 0.0399(5) Uani 1 1 d . . . . .
H16A H 0.546295 0.731243 0.745612 0.048 Uiso 1 1 calc R U . . .
H16B H 0.601944 0.771119 0.821849 0.048 Uiso 1 1 calc R U . . .
C23 C 0.7581(2) 0.2551(2) 0.65591(17) 0.0517(6) Uani 1 1 d . . . . .
H23 H 0.833631 0.216210 0.651142 0.062 Uiso 1 1 calc R U . . .
C25 C 0.6287(2) 0.37918(19) 0.59637(14) 0.0458(5) Uani 1 1 d . . . . .
H25 H 0.617203 0.427033 0.551441 0.055 Uiso 1 1 calc R U . . .
C36 C 0.4037(2) 0.51618(18) 0.91755(16) 0.0500(6) Uani 1 1 d . . . . .
H36A H 0.432284 0.559713 0.957732 0.075 Uiso 1 1 calc R U . . .
H36B H 0.473447 0.476733 0.879225 0.075 Uiso 1 1 calc R U . . .
H36C H 0.346643 0.466533 0.951621 0.075 Uiso 1 1 calc R U . . .
C13 C 0.7606(2) 1.02594(19) 0.86329(16) 0.0526(6) Uani 1 1 d . . . . .
H13 H 0.723108 1.059713 0.917507 0.063 Uiso 1 1 calc R U . . .
C22 C 0.6612(2) 0.24476(19) 0.73010(16) 0.0465(5) Uani 1 1 d . . . . .
H22 H 0.672910 0.199939 0.776821 0.056 Uiso 1 1 calc R U . . .
C24 C 0.7418(2) 0.3241(2) 0.58857(16) 0.0525(6) Uani 1 1 d . . . . .
H24 H 0.807026 0.333558 0.537852 0.063 Uiso 1 1 calc R U . . .
C30 C 0.2065(2) 0.5906(2) 0.65480(15) 0.0490(6) Uani 1 1 d . . . . .
H30A H 0.126190 0.624300 0.656030 0.073 Uiso 1 1 calc R U . . .
H30B H 0.203082 0.513690 0.653209 0.073 Uiso 1 1 calc R U . . .
H30C H 0.266587 0.614435 0.602397 0.073 Uiso 1 1 calc R U . . .
C15 C 0.5545(2) 0.95711(19) 0.87639(14) 0.0459(5) Uani 1 1 d . . . . .
H15A H 0.510441 0.923278 0.839765 0.069 Uiso 1 1 calc R U . . .
H15B H 0.519190 1.029052 0.890355 0.069 Uiso 1 1 calc R U . . .
H15C H 0.547917 0.916326 0.930982 0.069 Uiso 1 1 calc R U . . .
C3 C 0.6469(2) 1.09348(18) 0.46584(15) 0.0448(5) Uani 1 1 d . . . . .
H3 H 0.630318 1.163768 0.448096 0.054 Uiso 1 1 calc R U . . .
C2 C 0.7149(2) 1.0203(2) 0.40495(15) 0.0473(6) Uani 1 1 d . . . . .
H2 H 0.742582 1.039771 0.344762 0.057 Uiso 1 1 calc R U . . .
C33 C 0.2215(3) 0.88295(18) 0.86617(18) 0.0582(7) Uani 1 1 d . . . . .
H33A H 0.244632 0.893596 0.920945 0.087 Uiso 1 1 calc R U . . .
H33B H 0.133704 0.898841 0.875697 0.087 Uiso 1 1 calc R U . . .
H33C H 0.266004 0.929986 0.820288 0.087 Uiso 1 1 calc R U . . .
C18 C 0.7232(2) 0.5857(2) 0.81399(17) 0.0544(6) Uani 1 1 d . . . . .
H18 H 0.675844 0.599276 0.872229 0.065 Uiso 1 1 calc R U . . .
C10 C 0.9379(2) 0.9893(2) 0.74384(18) 0.0571(6) Uani 1 1 d . . . . .
H10 H 1.021151 0.999005 0.716062 0.069 Uiso 1 1 calc R U . . .
C42 C 0.2029(2) 0.2516(2) 1.00293(15) 0.0523(6) Uani 1 1 d . . . . .
H42 H 0.259282 0.207625 1.024863 0.063 Uiso 1 1 calc R U . . .
C21 C 0.8622(2) 0.55113(19) 0.64355(18) 0.0516(6) Uani 1 1 d . . . . .
H21 H 0.910546 0.539565 0.585276 0.062 Uiso 1 1 calc R U . . .
C39 C 0.0401(2) 0.3795(2) 0.93858(17) 0.0535(6) Uani 1 1 d . . . . .
H39 H -0.015296 0.423593 0.915823 0.064 Uiso 1 1 calc R U . . .
C11 C 0.8841(3) 1.0420(2) 0.82295(19) 0.0610(7) Uani 1 1 d . . . . .
C9 C 0.9446(2) 0.8698(2) 0.61640(18) 0.0634(7) Uani 1 1 d . . . . .
H9A H 0.940515 0.792960 0.622311 0.095 Uiso 1 1 calc R U . . .
H9B H 1.029911 0.888023 0.602620 0.095 Uiso 1 1 calc R U . . .
H9C H 0.908507 0.895196 0.568959 0.095 Uiso 1 1 calc R U . . .
C20 C 0.8760(3) 0.4792(2) 0.7100(2) 0.0626(7) Uani 1 1 d . . . . .
H20 H 0.933226 0.420304 0.696756 0.075 Uiso 1 1 calc R U . . .
C41 C 0.0868(3) 0.2741(2) 1.05741(17) 0.0644(7) Uani 1 1 d . . . . .
H41 H 0.063683 0.244597 1.114923 0.077 Uiso 1 1 calc R U . . .
C19 C 0.8048(3) 0.4952(2) 0.7954(2) 0.0680(8) Uani 1 1 d . . . . .
H19 H 0.810909 0.445989 0.840704 0.082 Uiso 1 1 calc R U . . .
C40 C 0.0052(3) 0.3409(2) 1.02583(19) 0.0671(8) Uani 1 1 d . . . . .
H40 H -0.073097 0.360261 1.062657 0.080 Uiso 1 1 calc R U . . .
C12 C 0.9563(3) 1.1183(3) 0.8623(3) 0.1030(13) Uani 1 1 d . . . . .
H12A H 0.909912 1.186539 0.874132 0.154 Uiso 1 1 calc R U . . .
H12B H 1.035190 1.128522 0.820411 0.154 Uiso 1 1 calc R U . . .
H12C H 0.969573 1.088302 0.917264 0.154 Uiso 1 1 calc R U . . .

loop_
_atom_site_aniso_label
_atom_site_aniso_U_11
_atom_site_aniso_U_22
_atom_site_aniso_U_33
_atom_site_aniso_U_23
_atom_site_aniso_U_13
_atom_site_aniso_U_12
Cu1 0.03432(14) 0.03761(15) 0.03960(14) -0.00306(11) -0.00250(11) 0.00188(11)
Cu2 0.03849(15) 0.04569(16) 0.03034(13) 0.00104(11) -0.00839(11) -0.00284(11)
Cl3 0.0552(3) 0.0371(3) 0.0509(3) -0.0087(2) -0.0131(3) -0.0037(2)
Cl4 0.0659(4) 0.0445(3) 0.0457(3) 0.0005(2) -0.0298(3) 0.0029(3)
Cl1 0.0443(3) 0.0432(3) 0.0642(4) -0.0015(3) -0.0196(3) -0.0080(2)
Cl2 0.0630(4) 0.0690(4) 0.0550(4) -0.0149(3) 0.0082(3) 0.0178(3)
N5 0.0338(9) 0.0324(9) 0.0287(8) -0.0004(7) -0.0070(7) -0.0020(7)
N1 0.0355(9) 0.0379(10) 0.0322(9) -0.0041(7) -0.0045(7) -0.0033(7)
N2 0.0297(8) 0.0351(9) 0.0328(8) -0.0013(7) -0.0042(7) 0.0000(7)
N4 0.0364(9) 0.0359(9) 0.0365(9) 0.0022(7) -0.0090(7) -0.0006(7)
N3 0.0350(9) 0.0366(10) 0.0489(10) -0.0062(8) -0.0109(8) 0.0015(8)
N6 0.0421(10) 0.0402(10) 0.0331(9) 0.0004(7) -0.0060(8) -0.0070(8)
C28 0.0283(10) 0.0317(10) 0.0302(9) 0.0034(8) -0.0035(8) -0.0021(8)
C5 0.0300(10) 0.0376(11) 0.0341(10) -0.0049(8) -0.0091(8) -0.0032(8)
C37 0.0387(11) 0.0332(11) 0.0434(11) -0.0004(9) -0.0148(9) -0.0042(9)
C35 0.0326(10) 0.0333(11) 0.0353(10) 0.0036(8) -0.0098(8) -0.0062(8)
C34 0.0381(11) 0.0357(11) 0.0408(11) -0.0019(9) -0.0103(9) -0.0065(9)
C26 0.0386(11) 0.0331(11) 0.0310(10) -0.0041(8) -0.0088(9) -0.0012(9)
C7 0.0367(11) 0.0324(11) 0.0363(10) 0.0004(8) -0.0113(9) 0.0025(9)
C6 0.0321(10) 0.0416(12) 0.0335(10) -0.0036(9) -0.0047(8) 0.0050(9)
C29 0.0323(10) 0.0396(12) 0.0304(10) 0.0071(8) -0.0051(8) -0.0032(9)
C27 0.0429(12) 0.0433(12) 0.0281(10) -0.0003(9) -0.0073(9) 0.0064(9)
C14 0.0472(12) 0.0353(11) 0.0354(11) 0.0015(9) -0.0118(9) 0.0057(9)
C31 0.0398(12) 0.0377(12) 0.0383(11) 0.0122(9) -0.0059(9) -0.0004(9)
C38 0.0375(11) 0.0330(11) 0.0431(11) -0.0042(9) -0.0088(9) -0.0103(9)
C4 0.0398(12) 0.0373(12) 0.0458(12) -0.0046(9) -0.0147(10) -0.0002(9)
C32 0.0393(12) 0.0308(11) 0.0447(12) 0.0041(9) -0.0019(9) -0.0055(9)
C8 0.0365(12) 0.0452(13) 0.0483(12) -0.0047(10) -0.0095(10) -0.0020(10)
C1 0.0443(12) 0.0485(13) 0.0327(11) -0.0023(10) -0.0027(9) -0.0061(10)
C17 0.0385(11) 0.0357(11) 0.0474(12) -0.0017(9) -0.0153(10) -0.0056(9)
C16 0.0402(12) 0.0376(12) 0.0375(11) 0.0000(9) -0.0020(9) -0.0036(9)
C23 0.0353(12) 0.0571(15) 0.0610(15) -0.0051(12) -0.0105(11) 0.0045(11)
C25 0.0477(13) 0.0523(14) 0.0354(11) 0.0020(10) -0.0077(10) -0.0024(11)
C36 0.0687(16) 0.0368(12) 0.0565(14) -0.0007(10) -0.0380(13) -0.0014(11)
C13 0.0668(17) 0.0466(14) 0.0481(13) -0.0138(11) -0.0236(12) 0.0103(12)
C22 0.0417(12) 0.0445(13) 0.0540(14) 0.0072(11) -0.0154(11) 0.0014(10)
C24 0.0419(13) 0.0679(17) 0.0427(13) -0.0042(12) -0.0013(10) -0.0044(12)
C30 0.0577(15) 0.0533(14) 0.0401(12) 0.0050(10) -0.0219(11) 0.0013(11)
C15 0.0557(14) 0.0448(13) 0.0307(11) -0.0025(9) -0.0026(10) 0.0090(11)
C3 0.0469(13) 0.0387(12) 0.0528(13) 0.0087(10) -0.0196(11) -0.0088(10)
C2 0.0482(13) 0.0558(15) 0.0382(12) 0.0092(11) -0.0098(10) -0.0139(11)
C33 0.0698(17) 0.0341(13) 0.0692(17) 0.0004(12) -0.0162(14) 0.0006(12)
C18 0.0618(16) 0.0497(15) 0.0546(14) 0.0045(12) -0.0213(12) -0.0016(12)
C10 0.0417(13) 0.0597(16) 0.0723(17) -0.0110(13) -0.0169(12) -0.0077(12)
C42 0.0561(15) 0.0599(15) 0.0374(12) 0.0058(11) -0.0048(11) -0.0116(12)
C21 0.0459(13) 0.0458(14) 0.0641(15) -0.0110(12) -0.0174(12) 0.0068(11)
C39 0.0401(13) 0.0516(15) 0.0650(16) -0.0009(12) -0.0060(12) -0.0063(11)
C11 0.0631(17) 0.0538(16) 0.0751(18) -0.0170(13) -0.0333(15) 0.0006(13)
C9 0.0342(12) 0.086(2) 0.0647(16) -0.0236(14) 0.0013(12) -0.0122(13)
C20 0.0589(16) 0.0493(15) 0.086(2) -0.0066(14) -0.0329(15) 0.0139(12)
C41 0.0667(18) 0.0732(19) 0.0440(14) 0.0028(13) 0.0065(13) -0.0229(15)
C19 0.084(2) 0.0517(16) 0.081(2) 0.0107(14) -0.0457(18) 0.0039(15)
C40 0.0476(15) 0.076(2) 0.0643(17) -0.0063(15) 0.0132(13) -0.0174(14)
C12 0.089(3) 0.102(3) 0.132(3) -0.053(2) -0.047(2) -0.013(2)

loop_
_atom_type_symbol
_atom_type_description
_atom_type_scat_dispersion_real
_atom_type_scat_dispersion_imag
_atom_type_scat_source
C C 0.0033 0.0016 'International Tables Vol C Tables 4.2.6.8 and 6.1.1.4'
H H 0.0000 0.0000 'International Tables Vol C Tables 4.2.6.8 and 6.1.1.4'
Cl Cl 0.1484 0.1585 'International Tables Vol C Tables 4.2.6.8 and 6.1.1.4'
Cu Cu 0.3201 1.2651 'International Tables Vol C Tables 4.2.6.8 and 6.1.1.4'
N N 0.0061 0.0033 'International Tables Vol C Tables 4.2.6.8 and 6.1.1.4'

loop_
_geom_angle_atom_site_label_1
_geom_angle_atom_site_label_2
_geom_angle_atom_site_label_3
_geom_angle
_geom_angle_site_symmetry_1
_geom_angle_site_symmetry_3
_geom_angle_publ_flag
Cl2 Cu1 Cl1 111.15(3) . . ?
Cl2 Cu1 N2 149.64(5) . . ?
N1 Cu1 Cl1 95.08(5) . . ?
N1 Cu1 Cl2 97.15(5) . . ?
N1 Cu1 N2 80.36(6) . . ?
N1 Cu1 N3 158.39(7) . . ?
N2 Cu1 Cl1 99.21(4) . . ?
N3 Cu1 Cl1 95.06(5) . . ?
N3 Cu1 Cl2 96.91(5) . . ?
N3 Cu1 N2 79.20(6) . . ?
Cl4 Cu2 Cl3 129.59(2) . . ?
N4 Cu2 Cl3 92.41(5) . . ?
N4 Cu2 Cl4 96.90(5) . . ?
N4 Cu2 N6 158.26(7) . . ?
N6 Cu2 Cl3 92.44(5) . . ?
N6 Cu2 Cl4 96.28(5) . . ?
C28 N5 C37 109.42(15) . . ?
C28 N5 C27 112.66(15) . . ?
C37 N5 C27 115.43(16) . . ?
C5 N1 Cu1 115.13(13) . . ?
C1 N1 Cu1 126.51(15) . . ?
C1 N1 C5 118.32(18) . . ?
C7 N2 Cu1 128.04(12) . . ?
C7 N2 C6 110.49(15) . . ?
C7 N2 C16 111.97(15) . . ?
C6 N2 Cu1 96.00(11) . . ?
C16 N2 Cu1 95.24(11) . . ?
C16 N2 C6 113.91(16) . . ?
C26 N4 Cu2 118.28(14) . . ?
C26 N4 C22 119.28(18) . . ?
C22 N4 Cu2 122.11(14) . . ?
C17 N3 Cu1 114.17(14) . . ?
C17 N3 C21 118.5(2) . . ?
C21 N3 Cu1 127.25(17) . . ?
C38 N6 Cu2 115.34(14) . . ?
C38 N6 C42 119.3(2) . . ?
C42 N6 Cu2 125.29(17) . . ?
C35 C28 N5 119.66(17) . . ?
C35 C28 C29 119.49(18) . . ?
C29 C28 N5 120.80(17) . . ?
N1 C5 C6 115.75(18) . . ?
N1 C5 C4 121.98(18) . . ?
C4 C5 C6 122.18(18) . . ?
N5 C37 H37A 109.3 . . ?
N5 C37 H37B 109.3 . . ?
N5 C37 C38 111.70(16) . . ?
H37A C37 H37B 107.9 . . ?
C38 C37 H37A 109.3 . . ?
C38 C37 H37B 109.3 . . ?
C28 C35 C34 119.29(18) . . ?
C28 C35 C36 122.66(18) . . ?
C34 C35 C36 118.05(18) . . ?
C35 C34 H34 118.9 . . ?
C32 C34 C35 122.17(19) . . ?
C32 C34 H34 118.9 . . ?
N4 C26 C27 119.86(18) . . ?
N4 C26 C25 120.46(19) . . ?
C25 C26 C27 119.52(18) . . ?
C14 C7 N2 119.69(18) . . ?
C8 C7 N2 120.54(18) . . ?
C8 C7 C14 119.73(19) . . ?
N2 C6 C5 110.89(16) . . ?
N2 C6 H6A 109.5 . . ?
N2 C6 H6B 109.5 . . ?
C5 C6 H6A 109.5 . . ?
C5 C6 H6B 109.5 . . ?
H6A C6 H6B 108.1 . . ?
C28 C29 C30 124.43(19) . . ?
C31 C29 C28 118.54(18) . . ?
C31 C29 C30 117.01(18) . . ?
N5 C27 C26 115.49(16) . . ?
N5 C27 H27A 108.4 . . ?
N5 C27 H27B 108.4 . . ?
C26 C27 H27A 108.4 . . ?
C26 C27 H27B 108.4 . . ?
H27A C27 H27B 107.5 . . ?
C7 C14 C15 125.5(2) . . ?
C13 C14 C7 118.6(2) . . ?
C13 C14 C15 115.9(2) . . ?
C29 C31 H31 118.4 . . ?
C32 C31 C29 123.14(19) . . ?
C32 C31 H31 118.4 . . ?
N6 C38 C37 116.66(18) . . ?
N6 C38 C39 120.4(2) . . ?
C39 C38 C37 122.9(2) . . ?
C5 C4 H4 120.5 . . ?
C5 C4 C3 119.1(2) . . ?
C3 C4 H4 120.5 . . ?
C34 C32 C33 121.1(2) . . ?
C31 C32 C34 117.33(19) . . ?
C31 C32 C33 121.5(2) . . ?
C7 C8 C9 124.2(2) . . ?
C10 C8 C7 118.4(2) . . ?
C10 C8 C9 117.3(2) . . ?
N1 C1 H1 119.0 . . ?
N1 C1 C2 122.0(2) . . ?
C2 C1 H1 119.0 . . ?
N3 C17 C16 116.66(19) . . ?
N3 C17 C18 121.8(2) . . ?
C18 C17 C16 121.4(2) . . ?
N2 C16 C17 110.95(17) . . ?
N2 C16 H16A 109.4 . . ?
N2 C16 H16B 109.4 . . ?
C17 C16 H16A 109.4 . . ?
C17 C16 H16B 109.4 . . ?
H16A C16 H16B 108.0 . . ?
C22 C23 H23 120.7 . . ?
C22 C23 C24 118.6(2) . . ?
C24 C23 H23 120.7 . . ?
C26 C25 H25 120.2 . . ?
C24 C25 C26 119.5(2) . . ?
C24 C25 H25 120.2 . . ?
C35 C36 H36A 109.5 . . ?
C35 C36 H36B 109.5 . . ?
C35 C36 H36C 109.5 . . ?
H36A C36 H36B 109.5 . . ?
H36A C36 H36C 109.5 . . ?
H36B C36 H36C 109.5 . . ?
C14 C13 H13 118.7 . . ?
C11 C13 C14 122.7(2) . . ?
C11 C13 H13 118.7 . . ?
N4 C22 C23 122.4(2) . . ?
N4 C22 H22 118.8 . . ?
C23 C22 H22 118.8 . . ?
C23 C24 C25 119.7(2) . . ?
C23 C24 H24 120.2 . . ?
C25 C24 H24 120.2 . . ?
C29 C30 H30A 109.5 . . ?
C29 C30 H30B 109.5 . . ?
C29 C30 H30C 109.5 . . ?
H30A C30 H30B 109.5 . . ?
H30A C30 H30C 109.5 . . ?
H30B C30 H30C 109.5 . . ?
C14 C15 H15A 109.5 . . ?
C14 C15 H15B 109.5 . . ?
C14 C15 H15C 109.5 . . ?
H15A C15 H15B 109.5 . . ?
H15A C15 H15C 109.5 . . ?
H15B C15 H15C 109.5 . . ?
C4 C3 H3 120.6 . . ?
C2 C3 C4 118.8(2) . . ?
C2 C3 H3 120.6 . . ?
C1 C2 H2 120.1 . . ?
C3 C2 C1 119.7(2) . . ?
C3 C2 H2 120.1 . . ?
C32 C33 H33A 109.5 . . ?
C32 C33 H33B 109.5 . . ?
C32 C33 H33C 109.5 . . ?
H33A C33 H33B 109.5 . . ?
H33A C33 H33C 109.5 . . ?
H33B C33 H33C 109.5 . . ?
C17 C18 H18 120.6 . . ?
C17 C18 C19 118.8(3) . . ?
C19 C18 H18 120.6 . . ?
C8 C10 H10 118.4 . . ?
C11 C10 C8 123.2(2) . . ?
C11 C10 H10 118.4 . . ?
N6 C42 H42 118.8 . . ?
N6 C42 C41 122.4(3) . . ?
C41 C42 H42 118.8 . . ?
N3 C21 H21 118.9 . . ?
N3 C21 C20 122.2(2) . . ?
C20 C21 H21 118.9 . . ?
C38 C39 H39 120.2 . . ?
C38 C39 C40 119.7(3) . . ?
C40 C39 H39 120.2 . . ?
C13 C11 C12 121.4(3) . . ?
C10 C11 C13 117.4(2) . . ?
C10 C11 C12 121.2(3) . . ?
C8 C9 H9A 109.5 . . ?
C8 C9 H9B 109.5 . . ?
C8 C9 H9C 109.5 . . ?
H9A C9 H9B 109.5 . . ?
H9A C9 H9C 109.5 . . ?
H9B C9 H9C 109.5 . . ?
C21 C20 H20 120.4 . . ?
C19 C20 C21 119.2(2) . . ?
C19 C20 H20 120.4 . . ?
C42 C41 H41 120.6 . . ?
C42 C41 C40 118.7(2) . . ?
C40 C41 H41 120.6 . . ?
C18 C19 H19 120.3 . . ?
C20 C19 C18 119.3(3) . . ?
C20 C19 H19 120.3 . . ?
C39 C40 H40 120.3 . . ?
C41 C40 C39 119.3(2) . . ?
C41 C40 H40 120.3 . . ?
C11 C12 H12A 109.5 . . ?
C11 C12 H12B 109.5 . . ?
C11 C12 H12C 109.5 . . ?
H12A C12 H12B 109.5 . . ?
H12A C12 H12C 109.5 . . ?
H12B C12 H12C 109.5 . . ?

loop_
_geom_bond_atom_site_label_1
_geom_bond_atom_site_label_2
_geom_bond_distance
_geom_bond_site_symmetry_2
_geom_bond_publ_flag
Cu1 Cl1 2.3831(6) . ?
Cu1 Cl2 2.2940(6) . ?
Cu1 N1 1.9872(17) . ?
Cu1 N2 2.3254(16) . ?
Cu1 N3 1.9991(18) . ?
Cu2 Cl3 2.2916(6) . ?
Cu2 Cl4 2.2781(6) . ?
Cu2 N4 1.9480(17) . ?
Cu2 N6 1.9642(17) . ?
N5 C28 1.463(2) . ?
N5 C37 1.485(2) . ?
N5 C27 1.490(2) . ?
N1 C5 1.350(3) . ?
N1 C1 1.340(3) . ?
N2 C7 1.477(3) . ?
N2 C6 1.489(3) . ?
N2 C16 1.489(3) . ?
N4 C26 1.343(3) . ?
N4 C22 1.346(3) . ?
N3 C17 1.343(3) . ?
N3 C21 1.344(3) . ?
N6 C38 1.341(3) . ?
N6 C42 1.345(3) . ?
C28 C35 1.398(3) . ?
C28 C29 1.409(3) . ?
C5 C6 1.503(3) . ?
C5 C4 1.377(3) . ?
C37 H37A 0.9700 . ?
C37 H37B 0.9700 . ?
C37 C38 1.510(3) . ?
C35 C34 1.400(3) . ?
C35 C36 1.502(3) . ?
C34 H34 0.9300 . ?
C34 C32 1.382(3) . ?
C26 C27 1.511(3) . ?
C26 C25 1.384(3) . ?
C7 C14 1.414(3) . ?
C7 C8 1.401(3) . ?
C6 H6A 0.9700 . ?
C6 H6B 0.9700 . ?
C29 C31 1.391(3) . ?
C29 C30 1.512(3) . ?
C27 H27A 0.9700 . ?
C27 H27B 0.9700 . ?
C14 C13 1.391(3) . ?
C14 C15 1.512(3) . ?
C31 H31 0.9300 . ?
C31 C32 1.380(3) . ?
C38 C39 1.377(3) . ?
C4 H4 0.9300 . ?
C4 C3 1.382(3) . ?
C32 C33 1.505(3) . ?
C8 C10 1.393(3) . ?
C8 C9 1.507(3) . ?
C1 H1 0.9300 . ?
C1 C2 1.374(3) . ?
C17 C16 1.493(3) . ?
C17 C18 1.378(3) . ?
C16 H16A 0.9700 . ?
C16 H16B 0.9700 . ?
C23 H23 0.9300 . ?
C23 C22 1.364(3) . ?
C23 C24 1.370(3) . ?
C25 H25 0.9300 . ?
C25 C24 1.374(3) . ?
C36 H36A 0.9600 . ?
C36 H36B 0.9600 . ?
C36 H36C 0.9600 . ?
C13 H13 0.9300 . ?
C13 C11 1.381(4) . ?
C22 H22 0.9300 . ?
C24 H24 0.9300 . ?
C30 H30A 0.9600 . ?
C30 H30B 0.9600 . ?
C30 H30C 0.9600 . ?
C15 H15A 0.9600 . ?
C15 H15B 0.9600 . ?
C15 H15C 0.9600 . ?
C3 H3 0.9300 . ?
C3 C2 1.367(3) . ?
C2 H2 0.9300 . ?
C33 H33A 0.9600 . ?
C33 H33B 0.9600 . ?
C33 H33C 0.9600 . ?
C18 H18 0.9300 . ?
C18 C19 1.387(4) . ?
C10 H10 0.9300 . ?
C10 C11 1.375(4) . ?
C42 H42 0.9300 . ?
C42 C41 1.364(4) . ?
C21 H21 0.9300 . ?
C21 C20 1.374(4) . ?
C39 H39 0.9300 . ?
C39 C40 1.382(4) . ?
C11 C12 1.517(4) . ?
C9 H9A 0.9600 . ?
C9 H9B 0.9600 . ?
C9 H9C 0.9600 . ?
C20 H20 0.9300 . ?
C20 C19 1.362(4) . ?
C41 H41 0.9300 . ?
C41 C40 1.366(4) . ?
C19 H19 0.9300 . ?
C40 H40 0.9300 . ?
C12 H12A 0.9600 . ?
C12 H12B 0.9600 . ?
C12 H12C 0.9600 . ?

loop_
_geom_torsion_atom_site_label_1
_geom_torsion_atom_site_label_2
_geom_torsion_atom_site_label_3
_geom_torsion_atom_site_label_4
_geom_torsion
_geom_torsion_site_symmetry_1
_geom_torsion_site_symmetry_2
_geom_torsion_site_symmetry_3
_geom_torsion_site_symmetry_4
_geom_torsion_publ_flag
Cu1 N1 C5 C6 -8.0(2) . . . . ?
Cu1 N1 C5 C4 175.27(15) . . . . ?
Cu1 N1 C1 C2 -176.49(16) . . . . ?
Cu1 N2 C7 C14 -178.29(14) . . . . ?
Cu1 N2 C7 C8 3.9(3) . . . . ?
Cu1 N2 C6 C5 -47.17(16) . . . . ?
Cu1 N2 C16 C17 48.20(17) . . . . ?
Cu1 N3 C17 C16 -0.9(2) . . . . ?
Cu1 N3 C17 C18 175.77(17) . . . . ?
Cu1 N3 C21 C20 -175.56(18) . . . . ?
Cu2 N4 C26 C27 0.1(2) . . . . ?
Cu2 N4 C26 C25 -175.25(16) . . . . ?
Cu2 N4 C22 C23 172.61(18) . . . . ?
Cu2 N6 C38 C37 6.9(2) . . . . ?
Cu2 N6 C38 C39 -175.26(16) . . . . ?
Cu2 N6 C42 C41 176.72(19) . . . . ?
N5 C28 C35 C34 -176.39(17) . . . . ?
N5 C28 C35 C36 3.2(3) . . . . ?
N5 C28 C29 C31 175.89(17) . . . . ?
N5 C28 C29 C30 -5.8(3) . . . . ?
N5 C37 C38 N6 -51.6(2) . . . . ?
N5 C37 C38 C39 130.7(2) . . . . ?
N1 C5 C6 N2 43.1(2) . . . . ?
N1 C5 C4 C3 1.7(3) . . . . ?
N1 C1 C2 C3 1.2(3) . . . . ?
N2 C7 C14 C13 -177.49(18) . . . . ?
N2 C7 C14 C15 0.1(3) . . . . ?
N2 C7 C8 C10 176.6(2) . . . . ?
N2 C7 C8 C9 -2.3(3) . . . . ?
N4 C26 C27 N5 30.5(3) . . . . ?
N4 C26 C25 C24 2.5(3) . . . . ?
N3 C17 C16 N2 -38.3(3) . . . . ?
N3 C17 C18 C19 -0.1(4) . . . . ?
N3 C21 C20 C19 0.4(4) . . . . ?
N6 C38 C39 C40 -1.7(3) . . . . ?
N6 C42 C41 C40 -1.6(4) . . . . ?
C28 N5 C37 C38 -84.9(2) . . . . ?
C28 N5 C27 C26 108.74(19) . . . . ?
C28 C35 C34 C32 0.7(3) . . . . ?
C28 C29 C31 C32 0.3(3) . . . . ?
C5 N1 C1 C2 1.3(3) . . . . ?
C5 C4 C3 C2 0.9(3) . . . . ?
C37 N5 C28 C35 109.85(19) . . . . ?
C37 N5 C28 C29 -67.6(2) . . . . ?
C37 N5 C27 C26 -124.56(19) . . . . ?
C37 C38 C39 C40 176.0(2) . . . . ?
C35 C28 C29 C31 -1.6(3) . . . . ?
C35 C28 C29 C30 176.67(19) . . . . ?
C35 C34 C32 C31 -1.9(3) . . . . ?
C35 C34 C32 C33 176.7(2) . . . . ?
C26 N4 C22 C23 -0.8(3) . . . . ?
C26 C25 C24 C23 -1.1(4) . . . . ?
C7 N2 C6 C5 87.32(19) . . . . ?
C7 N2 C16 C17 -86.6(2) . . . . ?
C7 C14 C13 C11 1.0(3) . . . . ?
C7 C8 C10 C11 0.9(4) . . . . ?
C6 N2 C7 C14 66.0(2) . . . . ?
C6 N2 C7 C8 -111.8(2) . . . . ?
C6 N2 C16 C17 147.14(17) . . . . ?
C6 C5 C4 C3 -174.82(19) . . . . ?
C29 C28 C35 C34 1.1(3) . . . . ?
C29 C28 C35 C36 -179.31(19) . . . . ?
C29 C31 C32 C34 1.4(3) . . . . ?
C29 C31 C32 C33 -177.2(2) . . . . ?
C27 N5 C28 C35 -120.31(19) . . . . ?
C27 N5 C28 C29 62.2(2) . . . . ?
C27 N5 C37 C38 146.80(17) . . . . ?
C27 C26 C25 C24 -172.9(2) . . . . ?
C14 C7 C8 C10 -1.2(3) . . . . ?
C14 C7 C8 C9 179.9(2) . . . . ?
C14 C13 C11 C10 -1.3(4) . . . . ?
C14 C13 C11 C12 176.2(3) . . . . ?
C38 N6 C42 C41 -1.6(3) . . . . ?
C38 C39 C40 C41 -1.5(4) . . . . ?
C4 C5 C6 N2 -140.18(19) . . . . ?
C4 C3 C2 C1 -2.3(3) . . . . ?
C8 C7 C14 C13 0.3(3) . . . . ?
C8 C7 C14 C15 178.0(2) . . . . ?
C8 C10 C11 C13 0.4(4) . . . . ?
C8 C10 C11 C12 -177.2(3) . . . . ?
C1 N1 C5 C6 173.98(18) . . . . ?
C1 N1 C5 C4 -2.7(3) . . . . ?
C17 N3 C21 C20 1.5(3) . . . . ?
C17 C18 C19 C20 2.1(4) . . . . ?
C16 N2 C7 C14 -62.1(2) . . . . ?
C16 N2 C7 C8 120.1(2) . . . . ?
C16 N2 C6 C5 -145.62(17) . . . . ?
C16 C17 C18 C19 176.4(2) . . . . ?
C25 C26 C27 N5 -154.11(19) . . . . ?
C36 C35 C34 C32 -178.9(2) . . . . ?
C22 N4 C26 C27 173.78(19) . . . . ?
C22 N4 C26 C25 -1.6(3) . . . . ?
C22 C23 C24 C25 -1.2(4) . . . . ?
C24 C23 C22 N4 2.2(4) . . . . ?
C30 C29 C31 C32 -178.1(2) . . . . ?
C15 C14 C13 C11 -176.9(2) . . . . ?
C18 C17 C16 N2 145.0(2) . . . . ?
C42 N6 C38 C37 -174.53(19) . . . . ?
C42 N6 C38 C39 3.3(3) . . . . ?
C42 C41 C40 C39 3.1(4) . . . . ?
C21 N3 C17 C16 -178.33(19) . . . . ?
C21 N3 C17 C18 -1.7(3) . . . . ?
C21 C20 C19 C18 -2.2(4) . . . . ?
C9 C8 C10 C11 179.8(3) . . . . ?
